data_2005882
loop_
_publ_author_name
'Lis, T.'

_publ_section_title
;
 Phosphonoacetic Acid (H~3~AP) and its Salts KH~2~AP.H~2~ O,
 (NH~4~)H~2~AP, LiH~2~AP, NaH~2~AP.2H~2~ O, K~2~HAP, (NH~4~)~2~HAP,
 Na~2~HAP.2H~2~ O, (NH~4~)~3~AP.2H~2~ O and Na~3~AP.10H~2~O
;
_journal_issue 1
_journal_name_full 'Acta Crystallographica Section C'
_journal_page_first 28
_journal_page_last 42
_journal_paper_doi 10.1107/S0108270196009390
_journal_volume 53
_journal_year 1997
_chemical_formula_moiety 'K 1+, (C2 H4 O5 P) 1-, H2 O'
_chemical_formula_sum 'C2 H6 K O6 P'
_chemical_formula_weight 196.14
_chemical_name_systematic 'Potassium phosphonoacetate hydrate'
_space_group_IT_number 14
_symmetry_cell_setting monoclinic
_symmetry_space_group_name_Hall '-P 2ybc'
_symmetry_space_group_name_H-M 'P 1 21/c 1'
_cell_angle_alpha 90.
_cell_angle_beta 99.73(4)
_cell_angle_gamma 90.
_cell_formula_units_Z 4
_cell_length_a 7.949(4)
_cell_length_b 9.931(5)
_cell_length_c 8.407(4)
_cell_measurement_reflns_used 40
_cell_measurement_temperature 297(2)
_cell_measurement_theta_max 17
_cell_measurement_theta_min 10
_cell_volume 654.1(6)
_diffrn_ambient_temperature 293(2)
_diffrn_measurement_device 'Kuma KM4 automatic diffractometer'
_diffrn_measurement_method '\w/2\q scans'
_diffrn_radiation_monochromator graphite
_diffrn_radiation_source 'fine-focus sealed tube'
_diffrn_radiation_type MoK\a
_diffrn_radiation_wavelength 0.71073
_diffrn_reflns_av_R_equivalents 0.0265
_diffrn_reflns_av_sigmaI/netI 0.0488
_diffrn_reflns_limit_h_max 5
_diffrn_reflns_limit_h_min -12
_diffrn_reflns_limit_k_max 16
_diffrn_reflns_limit_k_min 0
_diffrn_reflns_limit_l_max 13
_diffrn_reflns_limit_l_min -13
_diffrn_reflns_number 3523
_diffrn_reflns_theta_max 35
_diffrn_reflns_theta_min 2
_diffrn_standards_decay_% 2
_diffrn_standards_interval_count 50
_diffrn_standards_number 3
_exptl_absorpt_coefficient_mu 1.028
_exptl_absorpt_correction_type none
_exptl_crystal_colour colorless
_exptl_crystal_density_diffrn 1.992(2)
_exptl_crystal_density_meas ?
_exptl_crystal_description 'thick plates'
_exptl_crystal_F_000 400
_exptl_crystal_size_max 0.3
_exptl_crystal_size_mid 0.3
_exptl_crystal_size_min 0.1
_refine_diff_density_max 0.72
_refine_diff_density_min -0.36
_refine_ls_extinction_method none
_refine_ls_goodness_of_fit_all 1.041
_refine_ls_goodness_of_fit_obs 1.084
_refine_ls_hydrogen_treatment refall
_refine_ls_matrix_type full
_refine_ls_number_parameters 120
_refine_ls_number_reflns 2466
_refine_ls_number_restraints 0
_refine_ls_restrained_S_all 1.005
_refine_ls_restrained_S_obs 1.084
_refine_ls_R_factor_all 0.0822
_refine_ls_R_factor_obs 0.0375
_refine_ls_shift/esd_max 0.084
_refine_ls_shift/esd_mean 0.008
_refine_ls_structure_factor_coef Fsqd
_refine_ls_weighting_details 'w = 1/[\s^2^(Fo^2^)+(0.059P)^2^+0.066P] where P=(Fo^2^+2Fc^2^)/3'
_refine_ls_weighting_scheme calc
_refine_ls_wR_factor_all 0.1050
_refine_ls_wR_factor_obs 0.0934
_reflns_number_observed 1966
_reflns_number_total 2838
_reflns_observed_criterion >2sigma(I)
_cod_data_source_file mu1260.cif
_cod_data_source_block III
_cod_depositor_comments
;
The following automatic conversions were performed:

'_exptl_crystal_density_meas' value 'not measured' was changed to '?'
- the value is perceived as not measured.

Automatic conversion script
Id: cif_fix_values 3008 2015-01-20 13:52:24Z robertas 

The following automatic conversions were performed:

'_refine_ls_weighting_scheme' value 'calc w =
1/[\s^2^(Fo^2^)+(0.059P)^2^+0.066P] where P=(Fo^2^+2Fc^2^)/3' was
changed to 'calc'. New tag '_refine_ls_weighting_details' was
created. The value of the new tag was set to 'w =
1/[\s^2^(Fo^2^)+(0.059P)^2^+0.066P] where P=(Fo^2^+2Fc^2^)/3'.

Automatic conversion script
Id: cif_fix_values 3143 2015-03-26 13:38:13Z robertas 
;
_cod_original_sg_symbol_H-M 'P 21/c'
_cod_database_code 2005882

loop_
_symmetry_equiv_pos_as_xyz
'x, y, z'
'-x, y+1/2, -z+1/2'
'-x, -y, -z'
'x, -y-1/2, z-1/2'

loop_
_atom_site_aniso_label
_atom_site_aniso_U_11
_atom_site_aniso_U_22
_atom_site_aniso_U_33
_atom_site_aniso_U_12
_atom_site_aniso_U_13
_atom_site_aniso_U_23
K 0.0305(5) 0.0247(2) 0.0306(2) -0.0002(2) 0.0008(2) -0.00328(15)
P 0.0181(2) 0.0137(2) 0.0193(2) 0.00078(13) 0.00018(12) -0.00045(13)
O1 0.0217(6) 0.0223(6) 0.0278(6) -0.0001(5) 0.0048(5) 0.0053(5)
O2 0.0262(6) 0.0159(5) 0.0331(6) 0.0016(4) 0.0059(5) 0.0086(5)
O3 0.0256(6) 0.0226(6) 0.0268(6) -0.0001(5) -0.0053(5) -0.0070(5)
C2 0.0279(8) 0.0175(6) 0.0158(6) 0.0027(6) 0.0018(5) 0.0000(5)
C1 0.0205(7) 0.0155(6) 0.0182(6) 0.0022(5) 0.0029(5) -0.0020(5)
O4 0.0210(6) 0.0199(6) 0.0342(7) 0.0005(4) 0.0003(5) 0.0044(5)
O5 0.0235(6) 0.0204(5) 0.0373(7) -0.0016(5) 0.0064(5) 0.0029(5)
O6 0.0272(7) 0.0277(7) 0.0488(9) -0.0046(5) 0.0069(6) 0.0066(7)

loop_
_atom_site_label
_atom_site_occupancy
_atom_site_fract_x
_atom_site_fract_y
_atom_site_fract_z
_atom_site_U_iso_or_equiv
_atom_site_thermal_displace_type
_atom_site_calc_flag
_atom_site_refinement_flags
_atom_site_type_symbol
K 0.974(7) 0.2713(2) 0.67309(5) 0.18694(7) 0.0291(2) Uani d P K
K1 0.026(7) 0.211(7) 0.678(3) 0.175(4) 0.029(6) Uiso d P K
P 1 0.74585(5) 0.56082(4) 0.40482(5) 0.0174(1) Uani d . P
O1 1 0.9066(2) 0.60780(13) 0.3382(2) 0.0238(3) Uani d . O
O2 1 0.7863(2) 0.43454(12) 0.5077(2) 0.0250(3) Uani d . O
O3 1 0.5969(2) 0.54572(13) 0.2703(2) 0.0261(3) Uani d . O
O4 1 0.4810(2) 0.84142(14) 0.4082(2) 0.0255(3) Uani d . O
O5 1 0.7515(2) 0.90274(14) 0.4161(2) 0.0269(3) Uani d . O
O6 1 1.0974(2) 0.8599(2) 0.3690(2) 0.0345(4) Uani d . O
C1 1 0.6470(2) 0.8230(2) 0.4489(2) 0.0181(3) Uani d . C
C2 1 0.6935(3) 0.6930(2) 0.5368(2) 0.0206(3) Uani d . C
H1 1 0.9857(45) 0.5875(38) 0.3831(42) 0.050(9) Uiso d . H
H4 1 0.4632(59) 0.9135(52) 0.3613(58) 0.090(14) Uiso d . H
H61 1 0.9956(44) 0.8527(33) 0.3628(37) 0.044(8) Uiso d . H
H62 1 1.1059(53) 0.9459(43) 0.3265(52) 0.076(12) Uiso d . H
H21 1 0.6030(34) 0.6527(27) 0.5784(31) 0.028(6) Uiso d . H
H22 1 0.7983(33) 0.7031(25) 0.6107(31) 0.024(6) Uiso d . H

loop_
_atom_type_symbol
_atom_type_description
_atom_type_scat_dispersion_real
_atom_type_scat_dispersion_imag
_atom_type_scat_source
C C 0.0033 0.0016 'International Tables Vol C Tables 4.2.6.8 and 6.1.1.4'
H H 0.0000 0.0000 'International Tables Vol C Tables 4.2.6.8 and 6.1.1.4'
O O 0.0106 0.0060 'International Tables Vol C Tables 4.2.6.8 and 6.1.1.4'
P P 0.1023 0.0942 'International Tables Vol C Tables 4.2.6.8 and 6.1.1.4'
K K 0.2009 0.2494 'International Tables Vol C Tables 4.2.6.8 and 6.1.1.4'

loop_
_geom_angle_atom_site_label_1
_geom_angle_atom_site_label_2
_geom_angle_atom_site_label_3
_geom_angle_site_symmetry_1
_geom_angle_site_symmetry_3
_geom_angle
_geom_angle_publ_flag
O1 P O2 . . 110.10(10) no
O1 P O3 . . 110.60(10) no
O2 P O3 . . 114.10(10) no
O1 P C2 . . 107.00(10) no
O2 P C2 . . 107.20(10) no
O3 P C2 . . 107.50(10) no
C1 C2 P . . 112.6(2) no
O4 C1 C2 . . 113.5(2) no
O5 C1 C2 . . 123.5(2) no
O5 C1 O4 . . 122.9(2) no
O6 K O5 4_475 2_645 66.49(5) ?
O6 K O4 4_475 . 146.60(5) ?
O5 K O4 2_645 . 140.01(6) ?
O6 K O3 4_475 . 117.40(6) ?
O5 K O3 2_645 . 70.26(5) ?
O4 K O3 . . 72.04(6) ?
O6 K O2 4_475 3_666 132.46(7) ?
O5 K O2 2_645 3_666 84.77(5) ?
O4 K O2 . 3_666 78.38(5) ?
O3 K O2 . 3_666 83.78(6) ?
O6 K O6 4_475 1_455 111.99(8) ?
O5 K O6 2_645 1_455 139.49(7) ?
O4 K O6 . 1_455 63.57(5) ?
O3 K O6 . 1_455 130.25(6) ?
O2 K O6 3_666 1_455 66.82(5) ?
O6 K O2 4_475 2_655 65.54(5) ?
O5 K O2 2_645 2_655 130.37(5) ?
O4 K O2 . 2_655 82.44(5) ?
O3 K O2 . 2_655 123.61(6) ?
O2 K O2 3_666 2_655 139.20(5) ?
O6 K O2 1_455 2_655 72.42(6) ?
O6 K O4 4_475 4_575 61.12(6) ?
O5 K O4 2_645 4_575 74.82(4) ?
O4 K O4 . 4_575 101.09(7) ?
O3 K O4 . 4_575 65.45(6) ?
O2 K O4 3_666 4_575 147.26(6) ?
O6 K O4 1_455 4_575 142.54(5) ?
O2 K O4 2_655 4_575 71.72(4) ?
O6 K O1 4_475 1_455 91.14(7) ?
O5 K O1 2_645 1_455 85.36(5) ?
O4 K O1 . 1_455 108.08(5) ?
O3 K O1 . 1_455 127.90(5) ?
O2 K O1 3_666 1_455 47.71(5) ?
O6 K O1 1_455 1_455 54.22(5) ?
O2 K O1 2_655 1_455 107.45(6) ?
O4 K O1 4_575 1_455 150.51(5) ?
P O1 O2 . 3_766 122.25(8) ?
P O1 H1 . . 116.(3) ?
O2 O1 H1 3_766 . 8.(3) ?
K O1 H1 1_655 . 61.(3) ?
P O2 K . 3_666 139.28(8) ?
K1 O2 K 3_666 3_666 9.4(10) ?
P O2 K . 2_645 113.29(8) ?
K O2 K 3_666 2_645 97.43(5) ?
K1 O2 K 2_645 2_645 8.9(10) ?
P O3 K . . 134.96(8) ?
C1 C2 H21 . . 114.1(16) ?
P C2 H21 . . 100.9(16) ?
C1 C2 H22 . . 110.1(15) ?
P C2 H22 . . 102.1(15) ?
H21 C2 H22 . . 116.(2) ?
C1 O4 O3 . 2_655 113.48(11) ?
C1 O4 K . . 122.82(11) ?
O3 O4 K 2_655 . 91.49(7) ?
C1 O4 K . 4_576 116.06(11) ?
O3 O4 K 2_655 4_576 112.04(6) ?
K O4 K . 4_576 97.89(7) ?
C1 O4 H4 . . 109.(3) ?
O3 O4 H4 2_655 . 8.(4) ?
K O4 H4 . . 100.(3) ?
K O4 H4 4_576 . 110.(3) ?
C1 O5 H61 . . 125.5(9) ?
C1 O5 K . 2_655 132.97(12) ?
H61 O5 K . 2_655 99.9(9) ?
C1 O5 O6 . . 129.97(12) ?
H61 O5 O6 . . 6.7(9) ?
K O5 O6 2_655 . 96.42(6) ?
K1 O6 K 4_676 4_676 9.0(11) ?
K1 O6 K 1_655 4_676 109.6(9) ?
K1 O6 O5 4_676 . 93.8(11) ?
K1 O6 O5 1_655 . 127.6(11) ?
K O6 O5 4_676 . 102.38(8) ?
K O6 K 4_676 1_655 103.02(7) ?
O5 O6 K . 1_655 136.01(7) ?
K O6 O1 4_676 2_755 126.89(7) ?
O5 O6 O1 . 2_755 92.40(6) ?
K O6 O1 1_655 2_755 100.19(7) ?
K O6 H61 4_676 . 112.(2) ?
O5 O6 H61 . . 18.(2) ?
K O6 H61 1_655 . 118.(2) ?
O1 O6 H61 2_755 . 97.(2) ?
K O6 H62 4_676 . 115.(3) ?
O5 O6 H62 . . 93.(3) ?
K O6 H62 1_655 . 108.(3) ?
O1 O6 H62 2_755 . 13.(3) ?
H61 O6 H62 . . 101.(3) ?

loop_
_geom_bond_atom_site_label_1
_geom_bond_atom_site_label_2
_geom_bond_site_symmetry_2
_geom_bond_distance
_geom_bond_publ_flag
P O1 . 1.551(2) no
P O2 . 1.527(2) no
P O3 . 1.500(2) no
P C2 . 1.812(2) no
C2 C1 . 1.502(2) no
C1 O4 . 1.319(2) no
C1 O5 . 1.213(2) no
K O6 4_475 2.813(2) yes
K O5 2_645 2.818(2) yes
K O4 . 2.826(2) yes
K O3 . 2.860(2) yes
K O2 3_666 2.888(2) yes
K O6 1_455 2.900(2) yes
K O2 2_655 3.062(2) yes
K O4 4_575 3.100(2) yes
K O1 1_455 3.419(2) yes
K K 4_576 4.472(2) ?
K K 4_575 4.472(2) ?
K1 O6 4_475 2.61(3) ?
K1 O6 1_455 2.69(3) ?
K1 O5 2_645 2.86(2) ?
K1 O2 3_666 2.89(2) ?
K1 O2 2_655 2.98(2) ?
K1 O1 1_455 3.06(4) ?
K1 O4 . 3.11(4) ?
K1 O3 . 3.31(5) ?
K1 O4 4_575 3.36(3) ?
O1 O2 3_766 2.597(2) ?
O1 K1 1_655 3.06(4) ?
O1 K 1_655 3.419(2) ?
O1 H1 . 0.71(4) ?
O2 K1 3_666 2.89(2) ?
O2 K 3_666 2.888(2) ?
O2 K1 2_645 2.98(2) ?
O2 K 2_645 3.062(2) ?
C2 H21 . 0.94(3) ?
C2 H22 . 0.96(3) ?
O4 O3 2_655 2.537(2) ?
O4 K 4_576 3.100(2) ?
O4 K1 4_576 3.36(3) ?
O4 H4 . 0.82(5) ?
O5 H61 . 2.12(3) ?
O5 K 2_655 2.818(2) ?
O5 K1 2_655 2.86(2) ?
O5 O6 . 2.875(3) ?
O6 K1 4_676 2.61(3) ?
O6 K1 1_655 2.69(3) ?
O6 K 4_676 2.813(2) ?
O6 K 1_655 2.900(2) ?
O6 O1 2_755 3.013(2) ?
O6 H61 . 0.81(3) ?
O6 H62 . 0.93(4) ?

loop_
_geom_torsion_atom_site_label_1
_geom_torsion_atom_site_label_2
_geom_torsion_atom_site_label_3
_geom_torsion_atom_site_label_4
_geom_torsion
_geom_torsion_publ_flag
O1 P C2 C1 63.1(2) no
O2 P C2 C1 -178.7(2) no
O3 P C2 C1 -55.6(2) no
P C2 C1 O4 97.6(2) no
P C2 C1 O5 -81.4(2) no
